data_7236054
loop_
_publ_author_name
'Qin, Jianhua'
'Ma, Bing'
'Liu, Xiao-Fei'
'Lu, Hong-Lin'
'Dong, Xi-Yan'
'Zang, Shuang-Quan'
'Hou, Hongwei'

_publ_section_title
;
 Aqueous- and vapor-phase detection of nitroaromatic explosives by a
 water-stable fluorescent microporous MOF directed by an ionic liquid
;
_journal_issue 24
_journal_name_full 'Journal of Materials Chemistry A'
_journal_page_first 12690
_journal_paper_doi 10.1039/C5TA00322A
_journal_volume 3
_journal_year 2015
_chemical_formula_sum 'C13 H8 N O5 Tb'
_chemical_formula_weight 417.12
_space_group_IT_number 88
_space_group_name_Hall '-I 4ad'
_space_group_name_H-M_alt 'I 41/a :2'
_symmetry_cell_setting tetragonal
_symmetry_space_group_name_H-M 'I 41/a :2'
_atom_sites_solution_hydrogens geom
_atom_sites_solution_primary direct
_atom_sites_solution_secondary difmap
_audit_creation_method SHELXL-97
_audit_update_record
;
2015-01-08 deposited with the CCDC.
2015-05-05 downloaded from the CCDC.
;
_cell_angle_alpha 90.00
_cell_angle_beta 90.00
_cell_angle_gamma 90.00
_cell_formula_units_Z 16
_cell_length_a 30.2710(4)
_cell_length_b 30.2710(4)
_cell_length_c 8.2855(3)
_cell_measurement_reflns_used 4462
_cell_measurement_temperature 293(2)
_cell_measurement_theta_max 29.0210
_cell_measurement_theta_min 3.4440
_cell_volume 7592.3(3)
_computing_cell_refinement 'Bruker FRAMBO'
_computing_data_collection 'Bruker FRAMBO'
_computing_data_reduction 'Bruker SAINT'
_computing_molecular_graphics 'Bruker SHELXTL'
_computing_publication_material 'Bruker SHELXTL'
_computing_structure_refinement 'SHELXL-97 (Sheldrick, 1997)'
_computing_structure_solution 'SHELXS-97 (Sheldrick, 1990)'
_diffrn_ambient_temperature 293(2)
_diffrn_detector_area_resol_mean NONE
_diffrn_measured_fraction_theta_full 0.998
_diffrn_measured_fraction_theta_max 0.998
_diffrn_measurement_device_type 'multiwire proportional'
_diffrn_measurement_method 'phi and omega scans'
_diffrn_radiation_monochromator graphite
_diffrn_radiation_source 'fine-focus sealed tube'
_diffrn_radiation_type MoK\a
_diffrn_radiation_wavelength 0.71073
_diffrn_reflns_av_R_equivalents 0.0279
_diffrn_reflns_av_sigmaI/netI 0.0406
_diffrn_reflns_limit_h_max 23
_diffrn_reflns_limit_h_min -36
_diffrn_reflns_limit_k_max 36
_diffrn_reflns_limit_k_min -31
_diffrn_reflns_limit_l_max 9
_diffrn_reflns_limit_l_min -10
_diffrn_reflns_number 7794
_diffrn_reflns_theta_full 25.50
_diffrn_reflns_theta_max 25.50
_diffrn_reflns_theta_min 3.01
_diffrn_standards_decay_% NONE
_diffrn_standards_interval_count NONE
_diffrn_standards_interval_time NONE
_diffrn_standards_number NONE
_exptl_absorpt_coefficient_mu 3.738
_exptl_absorpt_correction_T_max 0.4209
_exptl_absorpt_correction_T_min 0.3809
_exptl_absorpt_correction_type multi-scan
_exptl_absorpt_process_details SADABS
_exptl_crystal_colour Colorless
_exptl_crystal_density_diffrn 1.460
_exptl_crystal_density_meas ?
_exptl_crystal_density_method 'not measured'
_exptl_crystal_description BLOCK
_exptl_crystal_F_000 3168
_exptl_crystal_size_max 0.32
_exptl_crystal_size_mid 0.31
_exptl_crystal_size_min 0.28
_refine_diff_density_max 0.511
_refine_diff_density_min -0.485
_refine_diff_density_rms 0.102
_refine_ls_extinction_method none
_refine_ls_goodness_of_fit_ref 1.079
_refine_ls_hydrogen_treatment constr
_refine_ls_matrix_type full
_refine_ls_number_parameters 181
_refine_ls_number_reflns 3519
_refine_ls_number_restraints 0
_refine_ls_restrained_S_all 1.079
_refine_ls_R_factor_all 0.0338
_refine_ls_R_factor_gt 0.0253
_refine_ls_shift/su_max 0.003
_refine_ls_shift/su_mean 0.000
_refine_ls_structure_factor_coef Fsqd
_refine_ls_weighting_details 'calc w=1/[\s^2^(Fo^2^)+(0.0232P)^2^+7.7443P] where P=(Fo^2^+2Fc^2^)/3'
_refine_ls_weighting_scheme calc
_refine_ls_wR_factor_gt 0.0593
_refine_ls_wR_factor_ref 0.0613
_reflns_number_gt 3016
_reflns_number_total 3519
_reflns_threshold_expression >2sigma(I)
_cod_data_source_file c5ta00322a2.cif
_cod_data_source_block a
_cod_depositor_comments
;
The following automatic conversions were performed:

data item '_exptl_absorpt_correction_type' value 'MULTI-SCAN' was
changed to 'multi-scan' in accordance with the
/home/saulius/struct/COD-crude-data/automatic-downloads/DataCite-retrospective/RSC/depositions/lib/dictionaries/cif_core.dic
dictionary named 'cif_core.dic' version 2.4.2 last updated on
2011-04-26.

data item '_refine_ls_hydrogen_treatment' value 'CONSTR' was changed
to 'constr' in accordance with the
/home/saulius/struct/COD-crude-data/automatic-downloads/DataCite-retrospective/RSC/depositions/lib/dictionaries/cif_core.dic
dictionary named 'cif_core.dic' version 2.4.2 last updated on
2011-04-26.

data item '_symmetry_cell_setting' value 'Tetragonal' was changed to
'tetragonal' in accordance with the
/home/saulius/struct/COD-crude-data/automatic-downloads/DataCite-retrospective/RSC/depositions/lib/dictionaries/cif_core.dic
dictionary named 'cif_core.dic' version 2.4.2 last updated on
2011-04-26.

data item '_exptl_crystal_density_meas' value 'NONE' was changed to
'?' -- the value is perceived as not measured.

Automatic conversion script
Id: cif_fix_values 6909 2019-04-08 15:41:33Z antanas 
;
_cod_original_sg_symbol_H-M I4(1)/a
_cod_database_code 7236054

loop_
_symmetry_equiv_pos_as_xyz
'x, y, z'
'-x+1/2, -y, z+1/2'
'-y+3/4, x+1/4, z+1/4'
'y+3/4, -x+3/4, z+3/4'
'x+1/2, y+1/2, z+1/2'
'-x+1, -y+1/2, z+1'
'-y+5/4, x+3/4, z+3/4'
'y+5/4, -x+5/4, z+5/4'
'-x, -y, -z'
'x-1/2, y, -z-1/2'
'y-3/4, -x-1/4, -z-1/4'
'-y-3/4, x-3/4, -z-3/4'
'-x+1/2, -y+1/2, -z+1/2'
'x, y+1/2, -z'
'y-1/4, -x+1/4, -z+1/4'
'-y-1/4, x-1/4, -z-1/4'

loop_
_atom_site_label
_atom_site_type_symbol
_atom_site_fract_x
_atom_site_fract_y
_atom_site_fract_z
_atom_site_U_iso_or_equiv
_atom_site_adp_type
_atom_site_occupancy
_atom_site_symmetry_multiplicity
_atom_site_calc_flag
_atom_site_refinement_flags
Tb1 Tb 0.025772(6) 0.806925(6) 0.03945(2) 0.01359(7) Uani 1 1 d .
O1 O 0.05893(10) 0.77687(9) 0.2727(3) 0.0219(7) Uani 1 1 d .
O2 O 0.08155(9) 0.78225(9) 0.5292(3) 0.0210(7) Uani 1 1 d .
O3 O 0.06032(10) 1.14894(9) 0.2100(4) 0.0289(7) Uani 1 1 d .
O4 O -0.00198(10) 1.12777(9) 0.0864(3) 0.0272(7) Uani 1 1 d .
O5 O -0.04030(9) 0.76863(8) -0.0096(3) 0.0153(6) Uani 1 1 d .
H5 H -0.0613 0.7782 0.0492 0.023 Uiso 1 1 d R
N1 N 0.05714(11) 0.86418(11) 0.2388(4) 0.0189(8) Uani 1 1 d .
C1 C 0.07062(13) 0.79847(13) 0.3959(5) 0.0175(9) Uani 1 1 d .
C2 C 0.06973(14) 0.84826(13) 0.3820(5) 0.0212(10) Uani 1 1 d .
C3 C 0.07918(18) 0.87558(15) 0.5092(6) 0.0362(13) Uani 1 1 d .
H3 H 0.0895 0.8637 0.6056 0.043 Uiso 1 1 calc R
C4 C 0.0735(2) 0.92056(15) 0.4951(6) 0.0433(15) Uani 1 1 d .
H4 H 0.0790 0.9391 0.5824 0.052 Uiso 1 1 calc R
C5 C 0.05936(17) 0.93796(15) 0.3470(6) 0.0355(12) Uani 1 1 d .
C6 C 0.05256(16) 0.90745(14) 0.2237(6) 0.0291(11) Uani 1 1 d .
H6 H 0.0442 0.9183 0.1232 0.035 Uiso 1 1 calc R
C7 C 0.05172(18) 0.98546(15) 0.3170(6) 0.0394(13) Uani 1 1 d .
C8 C 0.0791(2) 1.01819(16) 0.3710(8) 0.065(2) Uani 1 1 d .
H8 H 0.1027 1.0109 0.4379 0.078 Uiso 1 1 calc R
C9 C 0.0726(2) 1.06184(17) 0.3287(7) 0.0613(19) Uani 1 1 d .
H9 H 0.0921 1.0833 0.3660 0.074 Uiso 1 1 calc R
C10 C 0.03787(17) 1.07390(15) 0.2326(6) 0.0312(12) Uani 1 1 d .
C11 C 0.00752(18) 1.04129(16) 0.1898(6) 0.0410(13) Uani 1 1 d .
H11 H -0.0176 1.0490 0.1314 0.049 Uiso 1 1 calc R
C12 C 0.01414(19) 0.99789(16) 0.2329(7) 0.0455(15) Uani 1 1 d .
H12 H -0.0068 0.9767 0.2053 0.055 Uiso 1 1 calc R
C13 C 0.03162(16) 1.12067(14) 0.1725(5) 0.0258(11) Uani 1 1 d .

loop_
_atom_site_aniso_label
_atom_site_aniso_U_11
_atom_site_aniso_U_22
_atom_site_aniso_U_33
_atom_site_aniso_U_23
_atom_site_aniso_U_13
_atom_site_aniso_U_12
Tb1 0.01294(11) 0.01156(11) 0.01628(11) -0.00054(8) -0.00046(8) -0.00028(8)
O1 0.0331(18) 0.0108(14) 0.0218(16) 0.0010(13) -0.0030(14) 0.0016(13)
O2 0.0242(17) 0.0169(15) 0.0221(16) 0.0057(13) -0.0030(13) -0.0008(13)
O3 0.0333(18) 0.0153(16) 0.0382(19) -0.0046(14) -0.0032(16) -0.0009(14)
O4 0.041(2) 0.0161(16) 0.0242(17) 0.0009(13) -0.0078(15) 0.0035(15)
O5 0.0142(14) 0.0124(14) 0.0191(15) -0.0013(11) 0.0031(12) 0.0001(11)
N1 0.0218(19) 0.0119(18) 0.023(2) 0.0009(15) -0.0055(15) -0.0033(15)
C1 0.016(2) 0.015(2) 0.021(2) -0.0001(19) 0.0057(18) -0.0011(18)
C2 0.024(2) 0.016(2) 0.024(2) 0.0067(19) -0.005(2) -0.0035(19)
C3 0.062(4) 0.018(2) 0.028(3) 0.002(2) -0.017(3) 0.002(2)
C4 0.081(4) 0.015(2) 0.034(3) -0.006(2) -0.024(3) 0.000(3)
C5 0.051(3) 0.016(2) 0.040(3) 0.001(2) -0.023(3) -0.001(2)
C6 0.043(3) 0.016(2) 0.028(3) 0.005(2) -0.014(2) -0.002(2)
C7 0.061(4) 0.018(3) 0.039(3) 0.004(2) -0.025(3) 0.000(2)
C8 0.089(5) 0.017(3) 0.090(5) 0.004(3) -0.065(4) -0.002(3)
C9 0.087(5) 0.019(3) 0.078(5) -0.004(3) -0.054(4) -0.002(3)
C10 0.048(3) 0.015(2) 0.030(3) -0.001(2) -0.011(2) 0.005(2)
C11 0.044(3) 0.029(3) 0.050(3) 0.003(3) -0.014(3) -0.001(2)
C12 0.057(4) 0.018(3) 0.062(4) 0.001(3) -0.023(3) -0.006(2)
C13 0.038(3) 0.018(2) 0.022(2) -0.005(2) 0.002(2) 0.006(2)

loop_
_atom_type_symbol
_atom_type_description
_atom_type_scat_dispersion_real
_atom_type_scat_dispersion_imag
_atom_type_scat_source
C C 0.0033 0.0016 'International Tables Vol C Tables 4.2.6.8 and 6.1.1.4'
H H 0.0000 0.0000 'International Tables Vol C Tables 4.2.6.8 and 6.1.1.4'
N N 0.0061 0.0033 'International Tables Vol C Tables 4.2.6.8 and 6.1.1.4'
O O 0.0106 0.0060 'International Tables Vol C Tables 4.2.6.8 and 6.1.1.4'
Tb Tb -0.1723 4.1537 'International Tables Vol C Tables 4.2.6.8 and 6.1.1.4'

loop_
_geom_angle_atom_site_label_1
_geom_angle_atom_site_label_2
_geom_angle_atom_site_label_3
_geom_angle
_geom_angle_site_symmetry_1
_geom_angle_site_symmetry_3
O5 Tb1 O4 94.45(10) . 9_575
O5 Tb1 O1 108.28(9) . .
O4 Tb1 O1 144.95(10) 9_575 .
O5 Tb1 O5 69.57(11) . 6_464
O4 Tb1 O5 142.67(9) 9_575 6_464
O1 Tb1 O5 71.85(9) . 6_464
O5 Tb1 O3 142.30(10) . 7_554
O4 Tb1 O3 97.75(11) 9_575 7_554
O1 Tb1 O3 80.53(10) . 7_554
O5 Tb1 O3 79.38(10) 6_464 7_554
O5 Tb1 O5 69.51(10) . 11_565
O4 Tb1 O5 73.60(9) 9_575 11_565
O1 Tb1 O5 138.94(9) . 11_565
O5 Tb1 O5 69.23(10) 6_464 11_565
O3 Tb1 O5 80.00(10) 7_554 11_565
O5 Tb1 O2 69.05(9) . 16_666
O4 Tb1 O2 78.15(10) 9_575 16_666
O1 Tb1 O2 85.37(9) . 16_666
O5 Tb1 O2 122.53(9) 6_464 16_666
O3 Tb1 O2 148.48(10) 7_554 16_666
O5 Tb1 O2 126.97(9) 11_565 16_666
O5 Tb1 N1 139.24(10) . .
O4 Tb1 N1 80.30(10) 9_575 .
O1 Tb1 N1 65.01(10) . .
O5 Tb1 N1 133.83(10) 6_464 .
O3 Tb1 N1 78.16(11) 7_554 .
O5 Tb1 N1 143.11(10) 11_565 .
O2 Tb1 N1 70.32(10) 16_666 .
O5 Tb1 Tb1 36.74(6) . 6_464
O4 Tb1 Tb1 129.82(7) 9_575 6_464
O1 Tb1 Tb1 79.87(7) . 6_464
O5 Tb1 Tb1 36.43(6) 6_464 6_464
O3 Tb1 Tb1 115.80(7) 7_554 6_464
O5 Tb1 Tb1 76.71(6) 11_565 6_464
O2 Tb1 Tb1 88.93(7) 16_666 6_464
N1 Tb1 Tb1 139.91(7) . 6_464
O5 Tb1 Tb1 76.30(6) . 11_565
O4 Tb1 Tb1 108.10(7) 9_575 11_565
O1 Tb1 Tb1 103.09(7) . 11_565
O5 Tb1 Tb1 36.61(6) 6_464 11_565
O3 Tb1 Tb1 66.01(7) 7_554 11_565
O5 Tb1 Tb1 35.85(6) 11_565 11_565
O2 Tb1 Tb1 145.22(7) 16_666 11_565
N1 Tb1 Tb1 143.88(8) . 11_565
Tb1 Tb1 Tb1 60.308(3) 6_464 11_565
O5 Tb1 Tb1 36.48(6) . 16_665
O4 Tb1 Tb1 71.94(7) 9_575 16_665
O1 Tb1 Tb1 140.17(7) . 16_665
O5 Tb1 Tb1 76.14(6) 6_464 16_665
O3 Tb1 Tb1 116.23(8) 7_554 16_665
O5 Tb1 Tb1 36.28(6) 11_565 16_665
O2 Tb1 Tb1 92.48(7) 16_666 16_665
N1 Tb1 Tb1 149.94(8) . 16_665
Tb1 Tb1 Tb1 60.308(3) 6_464 16_665
Tb1 Tb1 Tb1 59.385(6) 11_565 16_665
C1 O1 Tb1 125.6(2) . .
C1 O2 Tb1 138.4(3) . 11_566
C13 O3 Tb1 133.7(3) . 8_354
C13 O4 Tb1 129.9(3) . 9_575
Tb1 O5 Tb1 106.83(10) . 6_464
Tb1 O5 Tb1 107.67(10) . 16_665
Tb1 O5 Tb1 107.11(10) 6_464 16_665
Tb1 O5 H5 111.7 . .
Tb1 O5 H5 111.6 6_464 .
Tb1 O5 H5 111.7 16_665 .
C6 N1 C2 118.1(4) . .
C6 N1 Tb1 124.5(3) . .
C2 N1 Tb1 115.6(2) . .
O2 C1 O1 125.7(4) . .
O2 C1 C2 117.5(4) . .
O1 C1 C2 116.7(4) . .
N1 C2 C3 121.7(4) . .
N1 C2 C1 115.6(4) . .
C3 C2 C1 122.7(4) . .
C2 C3 C4 120.4(4) . .
C2 C3 H3 119.8 . .
C4 C3 H3 119.8 . .
C3 C4 C5 118.9(4) . .
C3 C4 H4 120.5 . .
C5 C4 H4 120.5 . .
C6 C5 C4 116.0(4) . .
C6 C5 C7 119.9(4) . .
C4 C5 C7 124.1(4) . .
N1 C6 C5 124.9(4) . .
N1 C6 H6 117.6 . .
C5 C6 H6 117.6 . .
C8 C7 C12 117.7(5) . .
C8 C7 C5 123.7(5) . .
C12 C7 C5 118.5(4) . .
C7 C8 C9 121.6(5) . .
C7 C8 H8 119.2 . .
C9 C8 H8 119.2 . .
C10 C9 C8 120.8(5) . .
C10 C9 H9 119.6 . .
C8 C9 H9 119.6 . .
C9 C10 C11 117.7(4) . .
C9 C10 C13 122.5(4) . .
C11 C10 C13 119.8(4) . .
C12 C11 C10 121.0(5) . .
C12 C11 H11 119.5 . .
C10 C11 H11 119.5 . .
C11 C12 C7 120.6(5) . .
C11 C12 H12 119.7 . .
C7 C12 H12 119.7 . .
O3 C13 O4 125.5(4) . .
O3 C13 C10 118.0(4) . .
O4 C13 C10 116.5(4) . .

loop_
_geom_bond_atom_site_label_1
_geom_bond_atom_site_label_2
_geom_bond_distance
_geom_bond_site_symmetry_2
Tb1 O5 2.347(3) .
Tb1 O4 2.348(3) 9_575
Tb1 O1 2.360(3) .
Tb1 O5 2.364(3) 6_464
Tb1 O3 2.375(3) 7_554
Tb1 O5 2.383(3) 11_565
Tb1 O2 2.429(3) 16_666
Tb1 N1 2.576(3) .
Tb1 Tb1 3.7831(4) 6_464
Tb1 Tb1 3.8187(3) 11_565
Tb1 Tb1 3.8187(3) 16_665
O1 C1 1.263(5) .
O2 C1 1.253(5) .
O2 Tb1 2.429(3) 11_566
O3 C13 1.258(5) .
O3 Tb1 2.375(3) 8_354
O4 C13 1.261(5) .
O4 Tb1 2.348(3) 9_575
O5 Tb1 2.364(3) 6_464
O5 Tb1 2.383(3) 16_665
O5 H5 0.8499 .
N1 C6 1.323(5) .
N1 C2 1.336(5) .
C1 C2 1.512(5) .
C2 C3 1.369(6) .
C3 C4 1.377(6) .
C3 H3 0.9300 .
C4 C5 1.403(6) .
C4 H4 0.9300 .
C5 C6 1.393(6) .
C5 C7 1.477(6) .
C6 H6 0.9300 .
C7 C8 1.367(7) .
C7 C12 1.386(7) .
C8 C9 1.381(7) .
C8 H8 0.9300 .
C9 C10 1.369(7) .
C9 H9 0.9300 .
C10 C11 1.394(7) .
C10 C13 1.512(6) .
C11 C12 1.376(7) .
C11 H11 0.9300 .
C12 H12 0.9300 .

loop_
_geom_torsion_atom_site_label_1
_geom_torsion_atom_site_label_2
_geom_torsion_atom_site_label_3
_geom_torsion_atom_site_label_4
_geom_torsion
_geom_torsion_site_symmetry_1
_geom_torsion_site_symmetry_4
O5 Tb1 O1 C1 -125.8(3) . .
O4 Tb1 O1 C1 2.0(4) 9_575 .
O5 Tb1 O1 C1 173.9(3) 6_464 .
O3 Tb1 O1 C1 92.0(3) 7_554 .
O5 Tb1 O1 C1 154.7(3) 11_565 .
O2 Tb1 O1 C1 -59.7(3) 16_666 .
N1 Tb1 O1 C1 10.8(3) . .
Tb1 Tb1 O1 C1 -149.4(3) 6_464 .
Tb1 Tb1 O1 C1 154.5(3) 11_565 .
Tb1 Tb1 O1 C1 -148.0(3) 16_665 .
O4 Tb1 O5 Tb1 165.84(11) 9_575 6_464
O1 Tb1 O5 Tb1 -41.22(12) . 6_464
O5 Tb1 O5 Tb1 20.54(13) 6_464 6_464
O3 Tb1 O5 Tb1 57.06(19) 7_554 6_464
O5 Tb1 O5 Tb1 95.19(9) 11_565 6_464
O2 Tb1 O5 Tb1 -118.66(12) 16_666 6_464
N1 Tb1 O5 Tb1 -113.87(14) . 6_464
Tb1 Tb1 O5 Tb1 58.28(8) 11_565 6_464
Tb1 Tb1 O5 Tb1 114.77(15) 16_665 6_464
O4 Tb1 O5 Tb1 51.07(11) 9_575 16_665
O1 Tb1 O5 Tb1 -155.99(10) . 16_665
O5 Tb1 O5 Tb1 -94.23(8) 6_464 16_665
O3 Tb1 O5 Tb1 -57.71(19) 7_554 16_665
O5 Tb1 O5 Tb1 -19.58(10) 11_565 16_665
O2 Tb1 O5 Tb1 126.57(12) 16_666 16_665
N1 Tb1 O5 Tb1 131.36(13) . 16_665
Tb1 Tb1 O5 Tb1 -114.77(15) 6_464 16_665
Tb1 Tb1 O5 Tb1 -56.50(8) 11_565 16_665
O5 Tb1 N1 C6 -85.1(4) . .
O4 Tb1 N1 C6 0.5(4) 9_575 .
O1 Tb1 N1 C6 -174.5(4) . .
O5 Tb1 N1 C6 163.0(3) 6_464 .
O3 Tb1 N1 C6 100.6(4) 7_554 .
O5 Tb1 N1 C6 45.6(4) 11_565 .
O2 Tb1 N1 C6 -80.3(4) 16_666 .
Tb1 Tb1 N1 C6 -143.2(3) 6_464 .
Tb1 Tb1 N1 C6 107.9(3) 11_565 .
Tb1 Tb1 N1 C6 -22.1(4) 16_665 .
O5 Tb1 N1 C2 79.4(3) . .
O4 Tb1 N1 C2 164.9(3) 9_575 .
O1 Tb1 N1 C2 -10.0(3) . .
O5 Tb1 N1 C2 -32.5(4) 6_464 .
O3 Tb1 N1 C2 -95.0(3) 7_554 .
O5 Tb1 N1 C2 -149.9(3) 11_565 .
O2 Tb1 N1 C2 84.1(3) 16_666 .
Tb1 Tb1 N1 C2 21.2(4) 6_464 .
Tb1 Tb1 N1 C2 -87.6(3) 11_565 .
Tb1 Tb1 N1 C2 142.4(2) 16_665 .
Tb1 O2 C1 O1 -42.7(6) 11_566 .
Tb1 O2 C1 C2 135.1(3) 11_566 .
Tb1 O1 C1 O2 167.8(3) . .
Tb1 O1 C1 C2 -10.0(5) . .
C6 N1 C2 C3 -2.2(7) . .
Tb1 N1 C2 C3 -167.7(4) . .
C6 N1 C2 C1 175.0(4) . .
Tb1 N1 C2 C1 9.5(5) . .
O2 C1 C2 N1 -178.9(4) . .
O1 C1 C2 N1 -0.9(6) . .
O2 C1 C2 C3 -1.7(7) . .
O1 C1 C2 C3 176.2(4) . .
N1 C2 C3 C4 3.7(8) . .
C1 C2 C3 C4 -173.3(5) . .
C2 C3 C4 C5 -2.1(8) . .
C3 C4 C5 C6 -0.6(8) . .
C3 C4 C5 C7 179.5(5) . .
C2 N1 C6 C5 -0.8(7) . .
Tb1 N1 C6 C5 163.3(4) . .
C4 C5 C6 N1 2.2(8) . .
C7 C5 C6 N1 -177.9(5) . .
C6 C5 C7 C8 -137.8(6) . .
C4 C5 C7 C8 42.1(9) . .
C6 C5 C7 C12 44.0(8) . .
C4 C5 C7 C12 -136.2(6) . .
C12 C7 C8 C9 -7.2(10) . .
C5 C7 C8 C9 174.5(6) . .
C7 C8 C9 C10 1.1(11) . .
C8 C9 C10 C11 4.9(9) . .
C8 C9 C10 C13 -175.0(6) . .
C9 C10 C11 C12 -4.7(8) . .
C13 C10 C11 C12 175.2(5) . .
C10 C11 C12 C7 -1.4(9) . .
C8 C7 C12 C11 7.3(9) . .
C5 C7 C12 C11 -174.3(5) . .
Tb1 O3 C13 O4 41.2(7) 8_354 .
Tb1 O3 C13 C10 -139.9(3) 8_354 .
Tb1 O4 C13 O3 0.3(7) 9_575 .
Tb1 O4 C13 C10 -178.6(3) 9_575 .
C9 C10 C13 O3 1.9(7) . .
C11 C10 C13 O3 -178.1(5) . .
C9 C10 C13 O4 -179.2(5) . .
C11 C10 C13 O4 0.9(7) . .

loop_
_platon_squeeze_void_nr
_platon_squeeze_void_average_x
_platon_squeeze_void_average_y
_platon_squeeze_void_average_z
_platon_squeeze_void_volume
_platon_squeeze_void_count_electrons
_platon_squeeze_void_content
1 0.250 0.000 0.749 781 95 ' '
2 0.250 0.500 0.229 781 95 ' '
3 0.750 0.000 0.729 781 95 ' '
4 0.750 0.500 0.249 781 95 ' '
